data_2202097
loop_
_publ_author_name
'Madhukar Hemamalini'
'Packianathan Thomas Muthiah'
'Gabriele Bocelli'
'Andrea Cantoni'

_publ_section_title
;
 Hydrogen-bonded supramolecular motifs in
 trimethoprim--terephthalate--terephthalic acid (2/1/1)
;
_journal_issue 1
_journal_name_full 'Acta Crystallographica Section E'
_journal_page_first o14
_journal_page_last o17
_journal_paper_doi 10.1107/S1600536802021670
_journal_volume 59
_journal_year 2003
_chemical_formula_iupac '2C14 H19 N4 O3 +, C8 H4 O4 2-, C8 H6 O4'
_chemical_formula_moiety '2C14 H19 N4 O3 +, C8 H4 O4 2-, C8 H6 O4'
_chemical_formula_structural '(C14 H19 N4 O3 +)2, (C8 H4 O4 2-), (C8 H6 O4)'
_chemical_formula_sum 'C44 H48 N8 O14'
_chemical_formula_weight 912.90
_chemical_name_common 'Trimethoprim terephthalate terephthalic acid'
_chemical_name_systematic
;
2,4-diamino-5-(3,4,5-trimethoxybenzyl)pyrimidin-1-ium
terephthalate terephthalic acid
;
_space_group_IT_number 2
_symmetry_cell_setting triclinic
_symmetry_space_group_name_Hall '-P 1'
_symmetry_space_group_name_H-M 'P -1'
_atom_sites_solution_hydrogens 'located from difmap'
_atom_sites_solution_primary direct
_atom_sites_solution_secondary difmap
_cell_angle_alpha 90.26(3)
_cell_angle_beta 98.22(2)
_cell_angle_gamma 109.54(3)
_cell_formula_units_Z 1
_cell_length_a 8.438(2)
_cell_length_b 10.760(3)
_cell_length_c 12.538(3)
_cell_measurement_reflns_used 1010
_cell_measurement_temperature 293(2)
_cell_measurement_theta_max 32.00
_cell_measurement_theta_min 1.64
_cell_volume 1060.1(5)
_computing_cell_refinement SMART
_computing_data_collection 'SMART (Bruker, 1997)'
_computing_data_reduction 'SAINT (Bruker, 1997)'
_computing_molecular_graphics 'PLATON (Spek, 1997) and ORTEPII (Johnson, 1976)'
_computing_publication_material PLATON
_computing_structure_refinement 'SHELXL97 (Sheldrick, 1997)'
_computing_structure_solution 'SHELXS97 (Sheldrick, 1997)'
_diffrn_ambient_temperature 293(2)
_diffrn_measured_fraction_theta_full 0.89
_diffrn_measured_fraction_theta_max 0.89
_diffrn_measurement_device_type 'Bruker SMART'
_diffrn_measurement_method \w
_diffrn_radiation_monochromator graphite
_diffrn_radiation_source 'fine-focus sealed tube'
_diffrn_radiation_type 'Mo K\a'
_diffrn_radiation_wavelength 0.71069
_diffrn_reflns_av_R_equivalents 0.0192
_diffrn_reflns_av_sigmaI/netI 0.0248
_diffrn_reflns_limit_h_max 12
_diffrn_reflns_limit_h_min -12
_diffrn_reflns_limit_k_max 15
_diffrn_reflns_limit_k_min -15
_diffrn_reflns_limit_l_max 18
_diffrn_reflns_limit_l_min -18
_diffrn_reflns_number 16182
_diffrn_reflns_reduction_process
;
 ?
;
_diffrn_reflns_theta_full 32.41
_diffrn_reflns_theta_max 32.41
_diffrn_reflns_theta_min 1.64
_diffrn_standards_decay_% 0
_exptl_absorpt_coefficient_mu 0.108
_exptl_absorpt_correction_type none
_exptl_crystal_colour colourless
_exptl_crystal_density_diffrn 1.430
_exptl_crystal_density_method 'Not Measured'
_exptl_crystal_description plate
_exptl_crystal_F_000 480
_exptl_crystal_size_max 0.22
_exptl_crystal_size_mid 0.22
_exptl_crystal_size_min 0.14
_refine_diff_density_max 0.291
_refine_diff_density_min -0.238
_refine_ls_extinction_method none
_refine_ls_goodness_of_fit_ref 1.041
_refine_ls_hydrogen_treatment refall
_refine_ls_matrix_type full
_refine_ls_number_constraints 0
_refine_ls_number_parameters 395
_refine_ls_number_reflns 6741
_refine_ls_number_restraints 0
_refine_ls_restrained_S_all 1.041
_refine_ls_R_factor_all 0.0629
_refine_ls_R_factor_gt 0.0453
_refine_ls_shift/su_max <0.001
_refine_ls_shift/su_mean 0.000
_refine_ls_structure_factor_coef Fsqd
_refine_ls_weighting_details 'calc w = 1/[\s^2^(Fo^2^)+(0.084P)^2^] where P = (Fo^2^+2Fc^2^)/3'
_refine_ls_weighting_scheme calc
_refine_ls_wR_factor_gt 0.1265
_refine_ls_wR_factor_ref 0.1356
_reflns_number_gt 4992
_reflns_number_total 6741
_reflns_threshold_expression I>2\s(I)
_cod_data_source_file ob6198.cif
_cod_data_source_block I
_cod_depositor_comments
;
The following automatic conversions were performed:

'_refine_ls_weighting_scheme' value 'calc ' changed to 'calc'
according to /home/saulius/struct/CIF-dictionaries/cif_core.dic
dictionary named 'cif_core.dic' version 2.4.1 from 2010-06-29.

Automatic conversion script
Id: cif_fix_values 1715 2011-07-08 13:25:40Z adriana 
;
_cod_database_code 2202097
_cod_database_fobs_code 2202097

loop_
_symmetry_equiv_pos_as_xyz
x,y,z
-x,-y,-z

loop_
_atom_site_aniso_label
_atom_site_aniso_U_11
_atom_site_aniso_U_22
_atom_site_aniso_U_33
_atom_site_aniso_U_12
_atom_site_aniso_U_13
_atom_site_aniso_U_23
O1 0.0658(6) 0.0602(6) 0.0249(4) 0.0167(5) 0.0144(4) 0.0045(4)
O2 0.0536(5) 0.0474(5) 0.0341(4) 0.0064(4) -0.0054(4) 0.0164(4)
O3 0.0479(5) 0.0623(6) 0.0454(5) 0.0304(5) 0.0053(4) 0.0136(4)
N1 0.0435(5) 0.0234(4) 0.0325(4) 0.0064(4) 0.0042(4) 0.0023(3)
N2 0.0859(9) 0.0355(6) 0.0567(7) 0.0108(6) 0.0429(7) 0.0092(5)
N3 0.0497(5) 0.0264(4) 0.0329(4) 0.0097(4) 0.0149(4) 0.0030(3)
N4 0.0632(7) 0.0246(4) 0.0318(5) 0.0109(4) 0.0157(4) 0.0044(4)
C1' 0.0372(5) 0.0281(4) 0.0242(4) 0.0104(4) 0.0053(4) 0.0030(3)
C2 0.0422(6) 0.0288(5) 0.0358(5) 0.0087(4) 0.0114(4) 0.0040(4)
C2' 0.0394(6) 0.0359(5) 0.0273(5) 0.0130(4) 0.0088(4) 0.0031(4)
C3' 0.0452(6) 0.0339(5) 0.0240(4) 0.0057(4) 0.0084(4) 0.0038(4)
C4 0.0372(5) 0.0263(4) 0.0261(4) 0.0092(4) 0.0042(4) 0.0027(3)
C4' 0.0429(6) 0.0338(5) 0.0265(5) 0.0059(4) 0.0000(4) 0.0094(4)
C5 0.0352(5) 0.0291(4) 0.0223(4) 0.0121(4) 0.0011(4) 0.0018(3)
C5' 0.0372(5) 0.0335(5) 0.0337(5) 0.0124(4) 0.0035(4) 0.0074(4)
C6 0.0430(6) 0.0278(5) 0.0264(4) 0.0122(4) 0.0002(4) -0.0011(4)
C6' 0.0397(5) 0.0353(5) 0.0262(4) 0.0151(4) 0.0059(4) 0.0036(4)
C7 0.0381(5) 0.0382(5) 0.0272(5) 0.0179(5) 0.0060(4) 0.0043(4)
C8 0.0701(10) 0.0680(10) 0.0420(7) 0.0178(8) 0.0255(7) -0.0056(7)
C9 0.0531(8) 0.0599(9) 0.0433(7) 0.0091(7) -0.0093(6) 0.0067(7)
C10 0.0532(8) 0.0615(9) 0.0598(8) 0.0328(7) 0.0175(7) 0.0168(7)
O6 0.0544(6) 0.0666(7) 0.0680(7) 0.0153(5) 0.0290(5) -0.0085(5)
O7 0.0623(6) 0.0695(7) 0.0452(5) 0.0069(5) 0.0220(5) -0.0099(5)
C15 0.0431(6) 0.0291(5) 0.0418(6) 0.0079(4) 0.0170(5) 0.0028(4)
C16 0.0382(6) 0.0446(6) 0.0486(7) 0.0107(5) 0.0146(5) 0.0020(5)
C17 0.0412(6) 0.0451(6) 0.0418(6) 0.0086(5) 0.0089(5) -0.0006(5)
C18 0.0529(7) 0.0306(5) 0.0475(7) 0.0112(5) 0.0218(6) 0.0031(5)
O4 0.0794(7) 0.0289(4) 0.0510(5) 0.0093(4) 0.0355(5) -0.0005(4)
O5 0.0549(5) 0.0273(4) 0.0410(4) 0.0038(3) 0.0215(4) 0.0022(3)
C11 0.0340(5) 0.0246(4) 0.0257(4) 0.0048(4) 0.0029(4) 0.0019(3)
C12 0.0414(6) 0.0291(5) 0.0362(5) 0.0053(4) 0.0150(5) 0.0030(4)
C13 0.0446(6) 0.0275(5) 0.0375(5) 0.0078(4) 0.0154(5) 0.0008(4)
C14 0.0380(5) 0.0265(4) 0.0251(4) 0.0063(4) 0.0040(4) 0.0006(3)

loop_
_atom_site_label
_atom_site_fract_x
_atom_site_fract_y
_atom_site_fract_z
_atom_site_U_iso_or_equiv
_atom_site_thermal_displace_type
_atom_site_calc_flag
_atom_site_refinement_flags
_atom_site_occupancy
_atom_site_type_symbol
O1 1.00440(13) 0.79830(10) -0.18758(6) 0.0507(3) Uani . . 1.000 O
O2 0.74369(12) 0.88198(9) -0.17815(7) 0.0490(3) Uani . . 1.000 O
O3 0.63677(12) 0.90440(10) 0.01253(7) 0.0490(3) Uani . . 1.000 O
N1 0.88613(12) 0.58973(9) 0.41553(7) 0.0346(3) Uani . . 1.000 N
N2 0.80617(19) 0.64306(12) 0.57152(11) 0.0585(4) Uani . . 1.000 N
N3 0.93818(13) 0.81242(9) 0.46848(7) 0.0363(3) Uani . . 1.000 N
N4 1.06430(15) 0.97817(9) 0.36357(8) 0.0400(3) Uani . . 1.000 N
C1' 1.01150(14) 0.80973(10) 0.10758(8) 0.0299(3) Uani . . 1.000 C
C2 0.87713(15) 0.68364(11) 0.48445(9) 0.0359(3) Uani . . 1.000 C
C2' 1.05884(15) 0.79090(11) 0.00852(8) 0.0337(3) Uani . . 1.000 C
C3' 0.96597(15) 0.81236(11) -0.08673(8) 0.0360(3) Uani . . 1.000 C
C4 1.01079(14) 0.84885(10) 0.37984(8) 0.0303(3) Uani . . 1.000 C
C4' 0.82701(15) 0.85270(11) -0.08314(8) 0.0367(3) Uani . . 1.000 C
C5 1.03176(13) 0.75525(10) 0.30621(7) 0.0289(3) Uani . . 1.000 C
C5' 0.77713(14) 0.86766(11) 0.01569(9) 0.0349(3) Uani . . 1.000 C
C6 0.96769(14) 0.62701(10) 0.32926(8) 0.0329(3) Uani . . 1.000 C
C6' 0.86970(14) 0.84624(11) 0.11112(8) 0.0330(3) Uani . . 1.000 C
C7 1.12145(14) 0.79363(11) 0.21017(8) 0.0331(3) Uani . . 1.000 C
C8 1.1259(2) 0.73478(18) -0.19545(13) 0.0597(5) Uani . . 1.000 C
C9 0.5900(2) 0.78103(17) -0.22205(13) 0.0564(5) Uani . . 1.000 C
C10 0.5755(2) 0.91176(17) 0.11107(13) 0.0538(5) Uani . . 1.000 C
O6 0.23344(14) 0.52107(11) 0.20026(9) 0.0623(4) Uani . . 1.000 O
O7 0.50441(14) 0.61545(12) 0.27364(9) 0.0615(3) Uani . . 1.000 O
C15 0.44560(15) 0.52733(11) 0.09379(10) 0.0380(3) Uani . . 1.000 C
C16 0.33209(17) 0.49069(13) -0.00236(11) 0.0438(4) Uani . . 1.000 C
C17 0.61367(16) 0.53640(13) 0.09574(11) 0.0440(3) Uani . . 1.000 C
C18 0.38252(17) 0.55372(11) 0.19391(11) 0.0430(4) Uani . . 1.000 C
O4 0.37808(14) 0.63900(8) 0.44246(8) 0.0528(3) Uani . . 1.000 O
O5 0.24182(12) 0.67291(8) 0.57057(7) 0.0422(3) Uani . . 1.000 O
C11 0.42420(13) 0.86223(9) 0.50146(8) 0.0296(3) Uani . . 1.000 C
C12 0.37825(15) 0.94741(11) 0.56479(9) 0.0363(3) Uani . . 1.000 C
C13 0.54704(15) 0.91618(11) 0.43632(9) 0.0367(3) Uani . . 1.000 C
C14 0.34234(14) 0.71427(10) 0.50504(8) 0.0311(3) Uani . . 1.000 C
H1 0.835(2) 0.4948(17) 0.4289(13) 0.061(5) Uiso . . 1.000 H
H6 0.9727(16) 0.5556(13) 0.2855(11) 0.034(3) Uiso . . 1.000 H
H2 1.1545(18) 0.7642(14) 0.0086(11) 0.041(3) Uiso . . 1.000 H
H2A 0.747(2) 0.5557(19) 0.5743(14) 0.063(5) Uiso . . 1.000 H
H2B 0.809(2) 0.7030(19) 0.6193(15) 0.066(5) Uiso . . 1.000 H
H4A 1.108(2) 1.0058(16) 0.3073(14) 0.052(4) Uiso . . 1.000 H
H4B 1.0494(19) 1.0341(16) 0.4098(13) 0.049(4) Uiso . . 1.000 H
H6' 0.8349(18) 0.8617(14) 0.1816(12) 0.045(4) Uiso . . 1.000 H
H7A 1.167(2) 0.7250(16) 0.1934(12) 0.052(4) Uiso . . 1.000 H
H7B 1.224(2) 0.8833(16) 0.2283(12) 0.049(4) Uiso . . 1.000 H
H8A 1.242(2) 0.7897(18) -0.1523(15) 0.063(5) Uiso . . 1.000 H
H8B 1.136(2) 0.7296(18) -0.2665(16) 0.069(5) Uiso . . 1.000 H
H8C 1.085(2) 0.645(2) -0.1632(15) 0.074(5) Uiso . . 1.000 H
H9A 0.618(3) 0.706(3) -0.2490(19) 0.105(8) Uiso . . 1.000 H
H9B 0.533(3) 0.810(2) -0.2799(19) 0.091(6) Uiso . . 1.000 H
H9C 0.514(3) 0.746(2) -0.1731(17) 0.079(6) Uiso . . 1.000 H
H10A 0.482(3) 0.9395(19) 0.0951(15) 0.072(5) Uiso . . 1.000 H
H10B 0.543(2) 0.8251(19) 0.1458(14) 0.066(5) Uiso . . 1.000 H
H10C 0.665(2) 0.9792(19) 0.1656(15) 0.070(5) Uiso . . 1.000 H
H7 0.456(3) 0.627(2) 0.3339(18) 0.084(6) Uiso . . 1.000 H
H16 0.214(2) 0.4824(17) -0.0032(13) 0.061(5) Uiso . . 1.000 H
H17 0.699(2) 0.5659(17) 0.1654(14) 0.057(4) Uiso . . 1.000 H
H12 0.2941(19) 0.9110(15) 0.6108(12) 0.050(4) Uiso . . 1.000 H
H13 0.5841(19) 0.8611(16) 0.3918(13) 0.052(4) Uiso . . 1.000 H

loop_
_atom_type_symbol
_atom_type_description
_atom_type_scat_dispersion_real
_atom_type_scat_dispersion_imag
_atom_type_scat_source
O O 0.0106 0.0060 'International Tables Vol C Tables 4.2.6.8 and 6.1.1.4'
N N 0.0061 0.0033 'International Tables Vol C Tables 4.2.6.8 and 6.1.1.4'
H H 0.0000 0.0000 'International Tables Vol C Tables 4.2.6.8 and 6.1.1.4'
C C 0.0033 0.0016 'International Tables Vol C Tables 4.2.6.8 and 6.1.1.4'

loop_
_geom_angle_atom_site_label_1
_geom_angle_atom_site_label_2
_geom_angle_atom_site_label_3
_geom_angle_site_symmetry_1
_geom_angle_site_symmetry_3
_geom_angle
_geom_angle_publ_flag
C3' O1 C8 . . 116.60(11) yes
C4' O2 C9 . . 114.79(11) yes
C5' O3 C10 . . 117.69(11) yes
C18 O7 H7 . . 109.4(15) no
C2 N1 C6 . . 119.26(10) yes
C2 N3 C4 . . 117.84(10) yes
C6 N1 H1 . . 120.5(10) no
C2 N1 H1 . . 120.2(10) no
C2 N2 H2A . . 118.4(11) no
H2A N2 H2B . . 123.5(17) no
C2 N2 H2B . . 117.7(12) no
C4 N4 H4A . . 119.9(11) no
H4A N4 H4B . . 120.3(15) no
C4 N4 H4B . . 119.7(11) no
C2' C1' C6' . . 119.84(10) no
C2' C1' C7 . . 118.63(11) no
C6' C1' C7 . . 121.50(10) no
N2 C2 N3 . . 119.99(11) yes
N1 C2 N3 . . 122.78(11) yes
N1 C2 N2 . . 117.22(11) yes
C1' C2' C3' . . 119.90(12) no
O1 C3' C4' . . 115.62(10) yes
C2' C3' C4' . . 120.32(11) no
O1 C3' C2' . . 124.05(12) yes
N3 C4 C5 . . 122.30(10) yes
N4 C4 C5 . . 121.20(10) yes
N3 C4 N4 . . 116.50(10) yes
O2 C4' C5' . . 121.08(12) yes
C3' C4' C5' . . 119.60(11) no
O2 C4' C3' . . 119.28(10) yes
C6 C5 C7 . . 120.70(10) no
C4 C5 C7 . . 123.50(10) no
C4 C5 C6 . . 115.79(10) no
O3 C5' C6' . . 123.57(11) yes
O3 C5' C4' . . 116.23(11) yes
C4' C5' C6' . . 120.20(12) no
N1 C6 C5 . . 121.86(10) yes
C1' C6' C5' . . 120.08(10) no
C1' C7 C5 . . 115.59(10) no
C3' C2' H2 . . 122.2(8) no
C1' C2' H2 . . 117.9(8) no
N1 C6 H6 . . 114.7(8) no
C5 C6 H6 . . 123.4(8) no
C1' C6' H6' . . 121.0(9) no
C5' C6' H6' . . 118.9(9) no
C1' C7 H7B . . 107.5(8) no
C5 C7 H7A . . 108.3(9) no
C5 C7 H7B . . 110.1(8) no
H7A C7 H7B . . 108.3(14) no
C1' C7 H7A . . 106.7(9) no
O1 C8 H8A . . 110.2(10) no
O1 C8 H8C . . 108.3(11) no
H8A C8 H8B . . 109.3(16) no
O1 C8 H8B . . 107.1(12) no
H8B C8 H8C . . 113.4(16) no
H8A C8 H8C . . 108.6(15) no
O2 C9 H9A . . 108.5(16) no
O2 C9 H9B . . 111.0(14) no
H9A C9 H9B . . 108(2) no
H9A C9 H9C . . 106(2) no
O2 C9 H9C . . 115.4(13) no
H9B C9 H9C . . 108(2) no
O3 C10 H10B . . 112.3(10) no
O3 C10 H10C . . 111.4(10) no
H10A C10 H10B . . 110.6(16) no
H10A C10 H10C . . 108.5(16) no
H10B C10 H10C . . 107.2(15) no
O3 C10 H10A . . 106.7(12) no
C16 C15 C17 . . 119.84(13) no
C17 C15 C18 . . 121.06(12) no
C16 C15 C18 . . 119.09(13) no
C15 C16 C17 . 2_665 120.31(14) no
C15 C17 C16 . 2_665 119.86(13) no
O6 C18 C15 . . 122.35(13) yes
O7 C18 C15 . . 114.06(13) yes
O6 C18 O7 . . 123.59(14) yes
C15 C16 H16 . . 119.7(10) no
C17 C16 H16 2_665 . 120.0(10) no
C15 C17 H17 . . 120.5(10) no
C16 C17 H17 2_665 . 119.6(10) no
C12 C11 C13 . . 118.53(10) no
C12 C11 C14 . . 120.33(10) no
C13 C11 C14 . . 121.13(10) no
C11 C12 C13 . 2_676 121.39(11) no
C11 C13 C12 . 2_676 120.08(11) no
O4 C14 O5 . . 123.07(10) yes
O4 C14 C11 . . 119.36(10) yes
O5 C14 C11 . . 117.57(10) yes
C11 C12 H12 . . 119.2(9) no
C13 C12 H12 2_676 . 119.4(9) no
C11 C13 H13 . . 121.5(10) no
C12 C13 H13 2_676 . 118.4(10) no

loop_
_geom_bond_atom_site_label_1
_geom_bond_atom_site_label_2
_geom_bond_site_symmetry_1
_geom_bond_site_symmetry_2
_geom_bond_distance
_geom_bond_publ_flag
O1 C3' . . 1.3694(14) yes
O1 C8 . . 1.423(2) yes
O2 C4' . . 1.3873(15) yes
O2 C9 . . 1.419(2) yes
O3 C5' . . 1.3640(17) yes
O3 C10 . . 1.4174(19) yes
O6 C18 . . 1.202(2) yes
O7 C18 . . 1.3196(18) yes
O7 H7 . . 0.94(2) no
O4 C14 . . 1.2601(15) yes
O5 C14 . . 1.2420(15) yes
N1 C6 . . 1.3552(15) yes
N1 C2 . . 1.3549(15) yes
N2 C2 . . 1.3256(19) yes
N3 C2 . . 1.3342(15) yes
N3 C4 . . 1.3425(15) yes
N4 C4 . . 1.3380(14) yes
N1 H1 . . 0.992(17) no
N2 H2B . . 0.870(19) no
N2 H2A . . 0.909(19) no
N4 H4A . . 0.852(17) no
N4 H4B . . 0.884(16) no
C1' C6' . . 1.3847(18) no
C1' C2' . . 1.3917(16) no
C1' C7 . . 1.5210(16) no
C2' C3' . . 1.3963(16) no
C3' C4' . . 1.3859(19) no
C4 C5 . . 1.4337(15) no
C4' C5' . . 1.3897(16) no
C5 C7 . . 1.4998(15) no
C5 C6 . . 1.3524(15) no
C5' C6' . . 1.3966(16) no
C2' H2 . . 0.943(16) no
C6 H6 . . 0.958(14) no
C6' H6' . . 1.000(15) no
C7 H7B . . 1.056(17) no
C7 H7A . . 0.974(17) no
C8 H8A . . 1.030(19) no
C8 H8C . . 1.02(2) no
C8 H8B . . 0.91(2) no
C9 H9C . . 0.94(2) no
C9 H9B . . 0.93(2) no
C9 H9A . . 0.98(3) no
C10 H10B . . 1.001(19) no
C10 H10A . . 0.93(3) no
C10 H10C . . 1.023(19) no
C15 C18 . . 1.4929(19) no
C15 C17 . . 1.385(2) no
C15 C16 . . 1.3925(19) no
C16 C17 . 2_665 1.380(2) no
C16 H16 . . 0.969(18) no
C17 H17 . . 1.023(18) no
C11 C12 . . 1.3928(16) no
C11 C13 . . 1.3865(17) no
C11 C14 . . 1.5125(14) no
C12 C13 . 2_676 1.3913(16) no
C12 H12 . . 0.961(16) no
C13 H13 . . 0.965(17) no

loop_
_geom_hbond_atom_site_label_D
_geom_hbond_atom_site_label_H
_geom_hbond_atom_site_label_A
_geom_hbond_site_symmetry_A
_geom_hbond_distance_DH
_geom_hbond_distance_HA
_geom_hbond_distance_DA
_geom_hbond_angle_DHA
_geom_hbond_publ_flag
N1 H1 O5 2_666 0.992(17) 1.702(17) 2.6832(14) 169.3(15) yes
N2 H2A O4 2_666 0.909(19) 2.000(19) 2.9017(17) 171.4(16) yes
N4 H4A O2 2_775 0.852(17) 2.287(17) 3.1260(17) 168.3(15) yes
N4 H4B N3 2_776 0.884(16) 2.210(16) 3.0843(16) 169.9(15) yes
O7 H7 O4 . 0.94(2) 1.62(2) 2.5499(17) 176(2) yes
C7 H7A O6 1_655 0.974(17) 2.439(17) 3.3754(19) 161.2(13) yes
C7 H7B O2 2_775 1.056(17) 2.540(16) 3.3355(17) 131.6(12) yes
C8 H8B O5 1_654 0.91(2) 2.493(19) 3.353(2) 157.7(16) yes
C10 H10A O3 2_675 0.93(3) 2.53(2) 3.336(2) 145.0(17) yes

loop_
_geom_torsion_atom_site_label_1
_geom_torsion_atom_site_label_2
_geom_torsion_atom_site_label_3
_geom_torsion_atom_site_label_4
_geom_torsion_site_symmetry_3
_geom_torsion_site_symmetry_4
_geom_torsion
_geom_torsion_publ_flag
C8 O1 C3' C4' . . -169.05(12) no
C8 O1 C3' C2' . . 12.08(18) no
C9 O2 C4' C5' . . -81.16(15) no
C9 O2 C4' C3' . . 101.14(14) no
C10 O3 C5' C6' . . -4.67(18) no
C10 O3 C5' C4' . . 175.77(12) no
C6 N1 C2 N2 . . -175.64(13) no
C2 N1 C6 C5 . . -4.03(18) no
C6 N1 C2 N3 . . 3.39(19) no
C2 N3 C4 C5 . . -3.18(18) no
C4 N3 C2 N1 . . 0.19(18) no
C2 N3 C4 N4 . . 177.24(12) no
C4 N3 C2 N2 . . 179.19(13) no
C6' C1' C2' C3' . . 1.74(17) no
C2' C1' C7 C5 . . -153.81(10) no
C6' C1' C7 C5 . . 28.14(15) no
C2' C1' C6' C5' . . -1.76(17) no
C7 C1' C2' C3' . . -176.35(11) no
C7 C1' C6' C5' . . 176.27(11) no
C1' C2' C3' C4' . . 0.17(17) no
C1' C2' C3' O1 . . 178.99(11) no
O1 C3' C4' O2 . . -3.22(16) no
C2' C3' C4' C5' . . -2.05(17) no
C2' C3' C4' O2 . . 175.69(11) no
O1 C3' C4' C5' . . 179.04(11) no
N4 C4 C5 C7 . . 3.29(18) no
N4 C4 C5 C6 . . -177.93(12) no
N3 C4 C5 C6 . . 2.51(17) no
N3 C4 C5 C7 . . -176.27(11) no
O2 C4' C5' C6' . . -175.67(11) no
C3' C4' C5' O3 . . -178.40(11) no
C3' C4' C5' C6' . . 2.03(17) no
O2 C4' C5' O3 . . 3.90(17) no
C7 C5 C6 N1 . . 180.00(11) no
C6 C5 C7 C1' . . 94.38(13) no
C4 C5 C6 N1 . . 1.18(17) no
C4 C5 C7 C1' . . -86.89(13) no
C4' C5' C6' C1' . . -0.12(17) no
O3 C5' C6' C1' . . -179.66(11) no
C17 C15 C16 C17 . 2_665 -0.11(18) no
C18 C15 C17 C16 . 2_665 178.91(12) no
C16 C15 C18 O6 . . 14.45(18) no
C16 C15 C18 O7 . . -165.56(12) no
C17 C15 C18 O6 . . -164.36(13) no
C17 C15 C18 O7 . . 15.64(17) no
C18 C15 C16 C17 . 2_665 -178.93(12) no
C16 C15 C17 C16 . 2_665 0.1(2) no
C15 C16 C17 C15 2_665 2_665 0.11(19) no
C13 C11 C12 C13 . 2_676 -0.08(17) no
C14 C11 C12 C13 . 2_676 179.36(11) no
C12 C11 C13 C12 . 2_676 0.08(19) no
C14 C11 C13 C12 . 2_676 -179.35(11) no
C12 C11 C14 O4 . . 175.79(12) no
C12 C11 C14 O5 . . -4.18(16) no
C13 C11 C14 O4 . . -4.79(17) no
C13 C11 C14 O5 . . 175.24(11) no
C11 C12 C13 C11 2_676 2_676 0.08(18) no
